data_1530984
loop_
_publ_author_name
'Weakley, T.J.R.'

_publ_section_title
;
 The crystal structures of rubidium 20-tungstocobalto(II) diarsenate(III)
 hydrate Rb8 (As2 Co W20 O68 (O H2)2) (H2 O)10 and its zinc analogue
;
_journal_name_full 'Inorganica Chimica Acta'
_journal_page_first 13
_journal_page_last 18
_journal_volume 87
_journal_year 1984
_chemical_formula_sum 'As2 O75.9999 Rb8.01 W19.98 Zn0.99'
_chemical_name_systematic 'Rb8 (As2 Zn W20 O68 (O H2)2) (H2 O)12'
_space_group_IT_number 148
_symmetry_space_group_name_Hall '-R 3'
_symmetry_space_group_name_H-M 'R -3 :H'
_cell_angle_alpha 90
_cell_angle_beta 90
_cell_angle_gamma 120
_cell_formula_units_Z 6
_cell_length_a 20.03
_cell_length_b 20.03
_cell_length_c 32.8
_cell_volume 11396.366
_citation_journal_id_ASTM ICHAA3
_cod_data_source_file Weakley_ICHAA3_1984_1007.cif
_cod_data_source_block As2O75.9999Rb8.01W19.98Zn0.99
_cod_original_cell_volume 11396.37
_cod_database_code 1530984

loop_
_symmetry_equiv_pos_as_xyz
x,y,z
-y,x-y,z
-x+y,-x,z
-x,-y,-z
y,-x+y,-z
x-y,x,-z
x+2/3,y+1/3,z+1/3
-y+2/3,x-y+1/3,z+1/3
-x+y+2/3,-x+1/3,z+1/3
-x+2/3,-y+1/3,-z+1/3
y+2/3,-x+y+1/3,-z+1/3
x-y+2/3,x+1/3,-z+1/3
x+1/3,y+2/3,z+2/3
-y+1/3,x-y+2/3,z+2/3
-x+y+1/3,-x+2/3,z+2/3
-x+1/3,-y+2/3,-z+2/3
y+1/3,-x+y+2/3,-z+2/3
x-y+1/3,x+2/3,-z+2/3

loop_
_atom_site_label
_atom_site_type_symbol
_atom_site_fract_x
_atom_site_fract_y
_atom_site_fract_z
_atom_site_occupancy
_atom_site_U_iso_or_equiv
Rb3 Rb+1 0.1621 0.2567 0.4531 1 0.0
O24 O-2 0.3186 0.0093 0.073 1 0.0
O17 O-2 0.2798 0.226 0.335 1 0.0
W6 W+6 0.1201 0.0396 0.4283 1 0.0
W8 W+6 0.0986 0.1477 0.2498 0.33 0.0
O12 O-2 0.0388 0.1616 0.2887 1 0.0
O26 O-2 0.3309 0.2608 0.2481 1 0.0
W2 W+6 0.1933 0.1505 0.154 1 0.0
Rb1 Rb+1 0.2847 0.105 0.2468 1 0.0
O11 O-2 0.1571 0.1371 0.209 1 0.0
W4 W+6 0.0365 0.1911 0.3447 1 0.0
O5 O-2 0.0068 0.1777 0.094 1 0.0
O2 O-2 0.0513 0.0795 0.0667 1 0.0
O16 O-2 0.1297 0.1917 0.3545 1 0.0
O3 O-2 0.0874 0.0292 0.1413 1 0.0
O22 O-2 0.1619 0.0504 0.476 1 0.0
W3 W+6 0.0318 0.1903 0.1547 1 0.0
O8 O-2 0.2297 0.0818 0.1579 1 0.0
O1 O-2 0.1602 0.0498 0.0214 1 0.0
Zn1 Zn+2 0.1148 0.1732 0.2486 0.33 0.0
W1 W+6 0.1202 0.0394 0.0694 1 0.0
As1 As+3 0 0 0.1684 1 0.0
O6 O-2 0.0667 0.284 0.1583 1 0.0
Rb2 Rb+1 0.1781 0.253 0.046 0.67 0.0
O18 O-2 0.0138 0.1827 0.4022 1 0.0
O14 O-2 0.15 0.1265 0.2898 1 0.0
O9 O-2 0.0474 0.1675 0.2091 1 0.0
O13 O-2 0.072 0.2849 0.3399 1 0.0
As2 As+3 0 0 0.3307 1 0.0
W7 W+6 0.1148 0.1732 0.2486 0.33 0.0
O23 O-2 0.1855 0.2775 0.2509 0.3333 0.0
O7 O-2 0.1188 0.1853 0.1435 1 0.0
O20 O-2 0.0867 0.0281 0.3578 1 0.0
O15 O-2 0.2228 0.0721 0.339 1 0.0
W5 W+6 0.1938 0.1461 0.3434 1 0.0
O10 O-2 0.2742 0.2346 0.1542 1 0.0
O25 O-2 0.2806 0.2387 0.0215 1 0.0
O4 O-2 0.1998 0.139 0.096 1 0.0
O21 O-2 0.0573 0.0803 0.4378 1 0.0
O19 O-2 0.195 0.1343 0.4032 1 0.0
